data_4024122
loop_
_publ_author_name
'Silvia Al\'ias'
'Raquel Andreu'
'Mar\'ia Jes\'us Blesa'
'Santiago Franco'
'Javier Gar\'in'
'Aurora Gragera'
'Jes\'us Orduna'
'Pilar Romero'
'Bel\'en Villacampa'
'Magali Allain'

_publ_contact_author_address
;
Departamento de Quimica Organica-ICMA
Universidad de Zaragoza-CSIC
E-50009 Zaragoza
SPAIN
;
_publ_contact_author_email jgarin@unizar.es
_publ_contact_author_fax 34-976-761194
_publ_contact_author_name 'Javier Garin'
_publ_contact_author_phone 34-976-761194
_publ_section_title
;
 Synthesis, Structure, and Optical Properties of
 1,4-Dithiafulvene-Based Nonlinear Optic-phores
;
_journal_name_full 'Journal of Organic Chemistry'
_journal_page_first 6440
_journal_page_last 6446
_journal_paper_doi 10.1021/jo070694v
_journal_volume 72
_journal_year 2007
_chemical_formula_moiety 'C15 H7 N3 S2'
_chemical_formula_sum 'C15 H7 N3 S2'
_chemical_formula_weight 293.36
_space_group_IT_number 11
_symmetry_cell_setting monoclinic
_symmetry_space_group_name_Hall '-P 2yb'
_symmetry_space_group_name_H-M 'P 1 21/m 1'
_audit_conform_dict_location ftp://ftp.iucr.org/pub/cif_core.dic
_audit_conform_dict_name cif_core.dic
_audit_conform_dict_version 2.3
_audit_creation_date 2007-03-01T10:13:45-00:00
_audit_creation_method 'WinGX routine CIF_UPDATE'
_cell_angle_alpha 90
_cell_angle_beta 116.71(2)
_cell_angle_gamma 90
_cell_formula_units_Z 2
_cell_length_a 10.332(2)
_cell_length_b 6.8830(10)
_cell_length_c 10.983(2)
_cell_measurement_reflns_used 2658
_cell_measurement_temperature 293(2)
_cell_measurement_theta_max 25.35
_cell_measurement_theta_min 2.05
_cell_volume 697.7(2)
_computing_cell_refinement 'SELECT,CELL, STOE IPDS'
_computing_data_collection 'EXPOSE, STOE IPDS'
_computing_data_reduction 'INTEGRATE, STOE IPDS'
_computing_molecular_graphics 'DIAMOND 3.1 (Crystal Impact GbR 2005)'
_computing_publication_material 'WinGX publication routines (Farrugia, 1999)'
_computing_structure_refinement 'SHELXL-97 (Sheldrick, 1997)'
_computing_structure_solution 'Direct methods (Sir92,Altomare et al.,1993)'
_diffrn_detector_area_resol_mean 6.66
_diffrn_measured_fraction_theta_full 0.962
_diffrn_measured_fraction_theta_max 0.962
_diffrn_measurement_device_type 'STOE IPDS'
_diffrn_measurement_method 'Oscillation Phi Incr 2.0 deg'
_diffrn_radiation_probe x-ray
_diffrn_radiation_type MoK\a
_diffrn_radiation_wavelength 0.71073
_diffrn_reflns_av_R_equivalents 0.1128
_diffrn_reflns_limit_h_max 12
_diffrn_reflns_limit_h_min -12
_diffrn_reflns_limit_k_max 8
_diffrn_reflns_limit_k_min -8
_diffrn_reflns_limit_l_max 13
_diffrn_reflns_limit_l_min -13
_diffrn_reflns_number 5347
_diffrn_reflns_theta_full 25.96
_diffrn_reflns_theta_max 25.96
_diffrn_reflns_theta_min 2.08
_exptl_absorpt_coefficient_mu 0.373
_exptl_absorpt_correction_T_max 1.1585
_exptl_absorpt_correction_T_min 0.8291
_exptl_absorpt_correction_type multi-scan
_exptl_absorpt_process_details
;
        [c.f. r.h. blessing, acta cryst. (1995), a51, 33-38]
;
_exptl_crystal_colour orange
_exptl_crystal_density_diffrn 1.396
_exptl_crystal_density_method 'not measured'
_exptl_crystal_description prism
_exptl_crystal_F_000 300
_exptl_crystal_size_max 0.38
_exptl_crystal_size_mid 0.31
_exptl_crystal_size_min 0.05
_refine_diff_density_max 0.399
_refine_diff_density_min -0.285
_refine_ls_extinction_method none
_refine_ls_goodness_of_fit_ref 0.88
_refine_ls_hydrogen_treatment refall
_refine_ls_matrix_type full
_refine_ls_number_parameters 132
_refine_ls_number_reflns 1436
_refine_ls_number_restraints 0
_refine_ls_restrained_S_all 0.88
_refine_ls_R_factor_gt 0.0411
_refine_ls_shift/su_max 0
_refine_ls_structure_factor_coef Fsqd
_refine_ls_weighting_details 'calc w=1/[\s^2^(Fo^2^)+(0.0296P)^2^+0.0000P] where P=(Fo^2^+2Fc^2^)/3'
_refine_ls_weighting_scheme calc
_refine_ls_wR_factor_ref 0.0878
_reflns_number_gt 921
_reflns_number_total 1436
_reflns_threshold_expression >2sigma(I)
_cod_data_source_file jo070694vsi20070404_061248.cif
_cod_data_source_block msz6
_cod_original_sg_symbol_H-M 'P 21/m'
_cod_database_code 4024122

loop_
_symmetry_equiv_pos_as_xyz
'x, y, z'
'-x, y+1/2, -z'
'-x, -y, -z'
'x, -y-1/2, z'

loop_
_atom_site_label
_atom_site_type_symbol
_atom_site_fract_x
_atom_site_fract_y
_atom_site_fract_z
_atom_site_U_iso_or_equiv
_atom_site_adp_type
_atom_site_occupancy
_atom_site_calc_flag
_atom_site_refinement_flags
_atom_site_disorder_group
_atom_site_disorder_assembly
C1 C 0.4610(5) 0.25 0.1480(4) 0.0572(12) Uani 1 d S . .
C2 C 0.5936(4) 0.25 0.2491(4) 0.0516(11) Uani 1 d S . .
C3 C 0.4262(3) 0.25 0.3643(3) 0.0289(8) Uani 1 d S . .
C4 C 0.3812(3) 0.25 0.4666(3) 0.0297(8) Uani 1 d S . .
C5 C 0.4990(3) 0.25 0.6006(3) 0.0333(8) Uani 1 d S . .
C6 C 0.2359(3) 0.25 0.4489(3) 0.0298(8) Uani 1 d S . .
C7 C 0.1132(3) 0.25 0.3070(3) 0.0360(9) Uani 1 d S . .
C8 C 0.0540(3) 0.0774(6) 0.2445(3) 0.0639(10) Uani 1 d . . .
C9 C -0.0661(4) 0.0821(9) 0.1184(4) 0.0960(17) Uani 1 d . . .
C10 C -0.1257(5) 0.25 0.0561(6) 0.102(3) Uani 1 d S . .
C11 C 0.1941(3) 0.25 0.5506(3) 0.0379(8) Uani 1 d S . .
C12 C 0.2822(4) 0.25 0.6935(4) 0.0499(10) Uani 1 d S . .
C13 C 0.0413(4) 0.25 0.5137(4) 0.0453(10) Uani 1 d S . .
N1 N 0.5996(3) 0.25 0.7045(3) 0.0554(9) Uani 1 d S . .
N2 N 0.3410(4) 0.25 0.8083(4) 0.0881(14) Uani 1 d S . .
N3 N -0.0763(3) 0.25 0.4903(4) 0.0682(11) Uani 1 d S . .
S1 S 0.60937(8) 0.25 0.41004(9) 0.0392(3) Uani 1 d S . .
S2 S 0.32023(10) 0.25 0.19069(9) 0.0470(3) Uani 1 d S . .
H1 H 0.436(4) 0.25 0.062(4) 0.054(12) Uiso 1 d S . .
H2 H 0.680(4) 0.25 0.243(4) 0.058(12) Uiso 1 d S . .
H8 H 0.091(3) -0.034(5) 0.283(3) 0.070(11) Uiso 1 d . . .
H9 H -0.093(4) -0.021(6) 0.088(4) 0.091(14) Uiso 1 d . . .
H10 H -0.213(6) 0.25 -0.034(6) 0.116(19) Uiso 1 d S . .

loop_
_atom_site_aniso_label
_atom_site_aniso_U_11
_atom_site_aniso_U_22
_atom_site_aniso_U_33
_atom_site_aniso_U_23
_atom_site_aniso_U_13
_atom_site_aniso_U_12
C1 0.063(3) 0.077(4) 0.041(2) 0 0.032(2) 0
C2 0.043(2) 0.062(3) 0.062(3) 0 0.033(2) 0
C3 0.0275(16) 0.028(2) 0.0288(17) 0 0.0102(13) 0
C4 0.0279(15) 0.033(2) 0.0236(15) 0 0.0079(13) 0
C5 0.0293(16) 0.037(2) 0.0324(18) 0 0.0123(15) 0
C6 0.0258(15) 0.031(2) 0.0285(16) 0 0.0084(13) 0
C7 0.0222(14) 0.055(3) 0.0292(17) 0 0.0099(13) 0
C8 0.0616(19) 0.073(3) 0.0430(17) -0.0064(17) 0.0107(15) -0.0290(18)
C9 0.075(2) 0.137(5) 0.052(2) -0.025(3) 0.0066(19) -0.052(3)
C10 0.047(3) 0.189(9) 0.040(3) 0 -0.006(2) 0
C11 0.0315(17) 0.045(3) 0.0395(19) 0 0.0178(15) 0
C12 0.048(2) 0.068(3) 0.037(2) 0 0.0219(18) 0
C13 0.0399(19) 0.057(3) 0.047(2) 0 0.0266(18) 0
N1 0.0451(17) 0.064(3) 0.0405(19) 0 0.0049(16) 0
N2 0.092(3) 0.131(5) 0.040(2) 0 0.029(2) 0
N3 0.0437(19) 0.091(3) 0.080(3) 0 0.0366(19) 0
S1 0.0272(4) 0.0482(7) 0.0428(5) 0 0.0162(4) 0
S2 0.0382(5) 0.0716(8) 0.0261(4) 0 0.0099(4) 0

loop_
_atom_type_symbol
_atom_type_description
_atom_type_scat_dispersion_real
_atom_type_scat_dispersion_imag
_atom_type_scat_source
C C 0.0033 0.0016 'International Tables Vol C Tables 4.2.6.8 and 6.1.1.4'
H H 0 0 'International Tables Vol C Tables 4.2.6.8 and 6.1.1.4'
N N 0.0061 0.0033 'International Tables Vol C Tables 4.2.6.8 and 6.1.1.4'
S S 0.1246 0.1234 'International Tables Vol C Tables 4.2.6.8 and 6.1.1.4'

loop_
_geom_angle_atom_site_label_1
_geom_angle_atom_site_label_2
_geom_angle_atom_site_label_3
_geom_angle
_geom_angle_site_symmetry_1
_geom_angle_site_symmetry_3
_geom_angle_publ_flag
C2 C1 S2 117.2(3) . . ?
C2 C1 H1 128(3) . . ?
S2 C1 H1 115(3) . . ?
C1 C2 S1 116.9(3) . . ?
C1 C2 H2 128(2) . . ?
S1 C2 H2 115(2) . . ?
C4 C3 S2 128.0(2) . . ?
C4 C3 S1 118.9(2) . . ?
S2 C3 S1 113.03(17) . . ?
C3 C4 C6 127.0(3) . . ?
C3 C4 C5 113.1(3) . . ?
C6 C4 C5 119.9(3) . . ?
N1 C5 C4 175.6(3) . . ?
C11 C6 C4 126.1(3) . . ?
C11 C6 C7 114.7(3) . . ?
C4 C6 C7 119.2(3) . . ?
C8 C7 C8 120.2(4) . 4_565 ?
C8 C7 C6 119.8(2) . . ?
C8 C7 C6 119.8(2) 4_565 . ?
C7 C8 C9 118.6(4) . . ?
C7 C8 H8 121(2) . . ?
C9 C8 H8 120(2) . . ?
C10 C9 C8 122.0(5) . . ?
C10 C9 H9 125(3) . . ?
C8 C9 H9 113(3) . . ?
C9 C10 C9 118.7(6) 4_565 . ?
C9 C10 H10 120.6(3) 4_565 . ?
C9 C10 H10 120.6(3) . . ?
C6 C11 C12 128.6(3) . . ?
C6 C11 C13 118.6(3) . . ?
C12 C11 C13 112.9(3) . . ?
N2 C12 C11 173.7(4) . . ?
N3 C13 C11 177.2(4) . . ?
C2 S1 C3 96.72(17) . . ?
C1 S2 C3 96.16(18) . . ?

loop_
_geom_bond_atom_site_label_1
_geom_bond_atom_site_label_2
_geom_bond_distance
_geom_bond_site_symmetry_2
_geom_bond_publ_flag
C1 C2 1.320(5) . ?
C1 S2 1.716(4) . ?
C1 H1 0.86(4) . ?
C2 S1 1.700(4) . ?
C2 H2 0.92(4) . ?
C3 C4 1.396(4) . ?
C3 S2 1.720(3) . ?
C3 S1 1.726(3) . ?
C4 C6 1.424(4) . ?
C4 C5 1.427(4) . ?
C5 N1 1.147(4) . ?
C6 C11 1.367(4) . ?
C6 C7 1.503(4) . ?
C7 C8 1.370(4) . ?
C7 C8 1.370(4) 4_565 ?
C8 C9 1.384(5) . ?
C8 H8 0.88(3) . ?
C9 C10 1.343(6) . ?
C9 H9 0.78(4) . ?
C10 C9 1.343(6) 4_565 ?
C10 H10 0.99(5) . ?
C11 C12 1.417(5) . ?
C11 C13 1.442(5) . ?
C12 N2 1.127(4) . ?
C13 N3 1.124(4) . ?
